data_7126250
loop_
_publ_author_name
'Wu, Qi'
'Liu, Xian'
'Du, Yeshuang'
'Teng, Chunlin'
'Liang, Fei'

_publ_section_title
;
 Nonlinear organic-inorganic halide hybrids containing unprecedented
 linear [MIX<sub>2</sub>]<sup>-</sup> coordination units and
 quasi-two-dimensional lone pairs.
;
_journal_issue 36
_journal_name_full 'Chemical communications (Cambridge, England)'
_journal_page_first 4894
_journal_page_last 4897
_journal_paper_doi 10.1039/d0cc01532f
_journal_volume 56
_journal_year 2020
_chemical_formula_moiety '2(Cl Ga0.5), C4 H12 N'
_chemical_formula_sum 'C4 H12 Cl2 Ga N'
_chemical_formula_weight 214.77
_space_group_crystal_system tetragonal
_space_group_IT_number 113
_space_group_name_Hall 'P -4 2ab'
_space_group_name_H-M_alt 'P -4 21 m'
_atom_sites_solution_hydrogens geom
_atom_sites_solution_primary direct
_audit_creation_date 2019-08-03
_audit_creation_method
;
Olex2 1.2
(compiled 2018.05.29 svn.r3508 for OlexSys, GUI svn.r5506)
;
_audit_update_record
;
2020-02-08 deposited with the CCDC.	2020-03-23 downloaded from the CCDC.
;
_cell_angle_alpha 90
_cell_angle_beta 90
_cell_angle_gamma 90
_cell_formula_units_Z 2
_cell_length_a 9.2755(6)
_cell_length_b 9.2755(6)
_cell_length_c 5.8368(4)
_cell_measurement_reflns_used 3500
_cell_measurement_temperature 173(2)
_cell_measurement_theta_max 24.27
_cell_measurement_theta_min 3.11
_cell_volume 502.17(6)
_computing_cell_refinement 'SAINT V8.38A (?, 2016)'
_computing_data_reduction 'SAINT V8.38A (?, 2016)'
_computing_molecular_graphics 'Olex2 (Dolomanov et al., 2009)'
_computing_publication_material 'Olex2 (Dolomanov et al., 2009)'
_computing_structure_refinement 'ShelXL (Sheldrick, 2015)'
_computing_structure_solution 'ShelXS (Sheldrick, 2008)'
_diffrn_ambient_temperature 173.0
_diffrn_measured_fraction_theta_full 0.997
_diffrn_measured_fraction_theta_max 0.997
_diffrn_measurement_device_type 'Bruker APEX-II CCD'
_diffrn_measurement_method '\f and \w scans'
_diffrn_radiation_type MoK\a
_diffrn_radiation_wavelength 0.71073
_diffrn_reflns_av_R_equivalents 0.0589
_diffrn_reflns_av_unetI/netI 0.0419
_diffrn_reflns_Laue_measured_fraction_full 0.997
_diffrn_reflns_Laue_measured_fraction_max 0.997
_diffrn_reflns_limit_h_max 11
_diffrn_reflns_limit_h_min -11
_diffrn_reflns_limit_k_max 11
_diffrn_reflns_limit_k_min -11
_diffrn_reflns_limit_l_max 7
_diffrn_reflns_limit_l_min 0
_diffrn_reflns_number 2057
_diffrn_reflns_point_group_measured_fraction_full 0.998
_diffrn_reflns_point_group_measured_fraction_max 0.998
_diffrn_reflns_theta_full 25.242
_diffrn_reflns_theta_max 26.447
_diffrn_reflns_theta_min 3.491
_diffrn_standards_number 0
_exptl_absorpt_coefficient_mu 3.198
_exptl_absorpt_correction_T_max 0.681
_exptl_absorpt_correction_T_min 0.568
_exptl_absorpt_correction_type none
_exptl_absorpt_process_details
;
 TWINABS-2012/1 (Bruker,2012) was used for absorption correction.

Final HKLF 4 output contains 12002 reflections, Rint = 0.1025
 (7397 with I > 3sig(I), Rint = 0.0846)
;
_exptl_crystal_colour yellow
_exptl_crystal_colour_primary yellow
_exptl_crystal_density_diffrn 1.420
_exptl_crystal_description block
_exptl_crystal_F_000 216
_exptl_crystal_size_max 0.18
_exptl_crystal_size_mid 0.16
_exptl_crystal_size_min 0.12
_refine_diff_density_max 1.208
_refine_diff_density_min -1.177
_refine_diff_density_rms 0.195
_refine_ls_abs_structure_details
;
 Flack x determined using 179 quotients [(I+)-(I-)]/[(I+)+(I-)]
 (Parsons, Flack and Wagner, Acta Cryst. B69 (2013) 249-259).
;
_refine_ls_abs_structure_Flack -0.03(3)
_refine_ls_extinction_method none
_refine_ls_goodness_of_fit_ref 1.106
_refine_ls_hydrogen_treatment constr
_refine_ls_matrix_type full
_refine_ls_number_parameters 24
_refine_ls_number_reflns 566
_refine_ls_number_restraints 0
_refine_ls_restrained_S_all 1.106
_refine_ls_R_factor_all 0.0781
_refine_ls_R_factor_gt 0.0744
_refine_ls_shift/su_max 0.000
_refine_ls_shift/su_mean 0.000
_refine_ls_structure_factor_coef Fsqd
_refine_ls_weighting_details 'w=1/[\s^2^(Fo^2^)+(0.1414P)^2^+1.0876P] where P=(Fo^2^+2Fc^2^)/3'
_refine_ls_weighting_scheme calc
_refine_ls_wR_factor_gt 0.2099
_refine_ls_wR_factor_ref 0.2133
_reflns_Friedel_coverage 0.650
_reflns_Friedel_fraction_full 1.000
_reflns_Friedel_fraction_max 1.000
_reflns_number_gt 542
_reflns_number_total 566
_reflns_threshold_expression 'I > 2\s(I)'
_cod_data_source_file d0cc01532f2.cif
_cod_data_source_block 2_0m_4
_cod_depositor_comments 'Adding full bibliography for 7126250--7126251.cif.'
_cod_original_cell_volume 502.17(7)
_cod_database_code 7126250
_shelx_shelxl_version_number 2016/6
_shelx_space_group_comment
;
The symmetry employed for this shelxl refinement is uniquely defined
by the following loop, which should always be used as a source of
symmetry information in preference to the above space-group names.
They are only intended as comments.
;
_shelx_estimated_absorpt_t_max 0.681
_shelx_estimated_absorpt_t_min 0.568
_olex2_refinement_description
;
1. Twinned data refinement
 Scales: 0.44(17)
 0.56(17)
2. Fixed Uiso
 At 1.5 times of:
  All C(H,H,H) groups
3.a Idealised Me refined as rotating group:
 C1(H1a,H1b,H1c)
;
_olex2_submission_special_instructions 'No special instructions were received'

loop_
_space_group_symop_operation_xyz
'x, y, z'
'y, -x, -z'
'-x, -y, z'
'-y, x, -z'
'x+1/2, -y+1/2, -z'
'-x+1/2, y+1/2, -z'
'-y+1/2, -x+1/2, z'
'y+1/2, x+1/2, z'

loop_
_atom_site_label
_atom_site_type_symbol
_atom_site_fract_x
_atom_site_fract_y
_atom_site_fract_z
_atom_site_U_iso_or_equiv
_atom_site_adp_type
_atom_site_occupancy
_atom_site_site_symmetry_order
_atom_site_calc_flag
_atom_site_refinement_flags_posn
_atom_site_refinement_flags_adp
_atom_site_refinement_flags_occupancy
_atom_site_disorder_assembly
_atom_site_disorder_group
Ga1 Ga 0.000000 0.500000 -0.1074(3) 0.0384(8) Uani 1 4 d S T P . .
Cl1 Cl 0.1939(5) 0.3061(5) -0.1065(11) 0.0817(18) Uani 1 2 d S T P . .
N1 N 0.000000 0.000000 0.500000 0.071(6) Uani 1 4 d S T P . .
C1 C 0.061(2) 0.1141(19) 0.353(3) 0.082(5) Uani 1 1 d . . . . .
H1A H 0.146739 0.077269 0.274493 0.122 Uiso 1 1 calc GR . . . .
H1B H 0.087825 0.197127 0.448074 0.122 Uiso 1 1 calc GR . . . .
H1C H -0.010908 0.143882 0.239754 0.122 Uiso 1 1 calc GR . . . .

loop_
_atom_site_aniso_label
_atom_site_aniso_U_11
_atom_site_aniso_U_22
_atom_site_aniso_U_33
_atom_site_aniso_U_23
_atom_site_aniso_U_13
_atom_site_aniso_U_12
Ga1 0.0391(9) 0.0391(9) 0.0371(12) 0.000 0.000 -0.0139(10)
Cl1 0.080(2) 0.080(2) 0.085(4) -0.001(2) 0.001(2) -0.006(3)
N1 0.076(9) 0.076(9) 0.060(13) 0.000 0.000 0.000
C1 0.082(10) 0.074(10) 0.089(13) 0.000(10) 0.000(9) -0.010(8)

loop_
_atom_type_symbol
_atom_type_description
_atom_type_scat_dispersion_real
_atom_type_scat_dispersion_imag
_atom_type_scat_source
C C 0.0033 0.0016 'International Tables Vol C Tables 4.2.6.8 and 6.1.1.4'
H H 0.0000 0.0000 'International Tables Vol C Tables 4.2.6.8 and 6.1.1.4'
Cl Cl 0.1484 0.1585 'International Tables Vol C Tables 4.2.6.8 and 6.1.1.4'
Ga Ga 0.2307 1.6083 'International Tables Vol C Tables 4.2.6.8 and 6.1.1.4'
N N 0.0061 0.0033 'International Tables Vol C Tables 4.2.6.8 and 6.1.1.4'

loop_
_geom_angle_atom_site_label_1
_geom_angle_atom_site_label_2
_geom_angle_atom_site_label_3
_geom_angle
_geom_angle_site_symmetry_1
_geom_angle_site_symmetry_3
_geom_angle_publ_flag
Cl1 Ga1 Cl1 179.8(3) 3_565 . ?
C1 N1 C1 109.7(7) . 2_556 ?
C1 N1 C1 109.0(14) . 3 ?
C1 N1 C1 109.7(7) 3 4_556 ?
C1 N1 C1 109.0(14) 2_556 4_556 ?
C1 N1 C1 109.7(7) 3 2_556 ?
C1 N1 C1 109.7(7) . 4_556 ?

loop_
_geom_bond_atom_site_label_1
_geom_bond_atom_site_label_2
_geom_bond_distance
_geom_bond_site_symmetry_2
_geom_bond_publ_flag
Ga1 Cl1 2.543(7) 3_565 ?
Ga1 Cl1 2.543(7) . ?
N1 C1 1.475(17) . ?
N1 C1 1.475(17) 3 ?
N1 C1 1.475(17) 2_556 ?
N1 C1 1.475(17) 4_556 ?

loop_
_twin_individual_id
_twin_individual_mass_fraction_refined
1 0.44(17)
2 0.56(17)
